data_7046343
loop_
_publ_author_name
'Navarro-S\'anchez, Jos\'e'
'Mullor-Ru\'iz, Ismael'
'Popescu, Catalin'
'Santamar\'ia-P\'erez, David'
'Segura, Alfredo'
'Errandonea, Daniel'
'Gonz\'alez-Platas, Javier'
'Mart\'i-Gastaldo, Carlos'

_publ_section_title
;
 Peptide metal-organic frameworks under pressure: flexible linkers for
 cooperative compression.
;
_journal_issue 31
_journal_name_full 'Dalton transactions (Cambridge, England : 2003)'
_journal_page_first 10654
_journal_page_last 10659
_journal_paper_doi 10.1039/c8dt01765d
_journal_volume 47
_journal_year 2018
_chemical_formula_moiety 'C22 H26 N4 O8 Zn'
_chemical_formula_sum 'C22 H26 N4 O8 Zn'
_chemical_formula_weight 539.84
_space_group_crystal_system monoclinic
_space_group_IT_number 5
_space_group_name_Hall 'I 2y'
_space_group_name_H-M_alt 'I 1 2 1'
_symmetry_space_group_name_Hall 'I 2y'
_symmetry_space_group_name_H-M 'I 1 2 1'
_atom_sites_solution_hydrogens geom
_atom_sites_solution_primary dual
_audit_creation_date 2017-08-02
_audit_creation_method
;
Olex2 1.2
(compiled 2017.07.20 svn.r3457 for OlexSys, GUI svn.r5370)
;
_audit_update_record
;
2017-11-29 deposited with the CCDC.
2018-05-11 downloaded from the CCDC.
;
_cell_angle_alpha 90
_cell_angle_beta 98.483(17)
_cell_angle_gamma 90
_cell_formula_units_Z 2
_cell_length_a 7.3494(5)
_cell_length_b 5.3119(4)
_cell_length_c 26.310(16)
_cell_measurement_reflns_used 529
_cell_measurement_temperature 298(1)
_cell_measurement_theta_max 11.4810
_cell_measurement_theta_min 2.1220
_cell_volume 1015.9(6)
_computing_cell_refinement 'CrysAlisPro 1.171.38.46 (Rigaku OD, 2015)'
_computing_data_collection 'CrysAlisPro 1.171.38.46 (Rigaku OD, 2015)'
_computing_data_reduction 'CrysAlisPro 1.171.38.46 (Rigaku OD, 2015)'
_computing_molecular_graphics 'Olex2 (Dolomanov et al., 2009)'
_computing_publication_material 'Olex2 (Dolomanov et al., 2009)'
_computing_structure_refinement 'ShelXL (Sheldrick, 2015)'
_computing_structure_solution 'ShelXT (Sheldrick, 2015)'
_diffrn_ambient_pressure 1520000(40000)
_diffrn_ambient_temperature 298(1)
_diffrn_detector 'CCD plate'
_diffrn_measured_fraction_theta_full 0.349
_diffrn_measured_fraction_theta_max 0.349
_diffrn_measurement_details
;
List of Runs (angles in degrees, time in seconds):

  # Type    Start    End  Width  t~exp~   \w     \q     \k     \f   Frames
#--------------------------------------------------------------------------
  1  \f    -23.20  14.00   0.20    0.50   0.00   0.00   0.00    --   186
;
_diffrn_measurement_device 'abstract diffractometer'
_diffrn_measurement_device_type 'esperanto-CrysAlisPro-abstract goniometer imported esperanto images'
_diffrn_measurement_method '\f scans'
_diffrn_orient_matrix_type 'CrysAlisPro convention (1999,Acta A55,543-557)'
_diffrn_orient_matrix_UB_11 0.0065504794
_diffrn_orient_matrix_UB_12 0.0003949921
_diffrn_orient_matrix_UB_13 0.0122418964
_diffrn_orient_matrix_UB_21 0.0373138443
_diffrn_orient_matrix_UB_22 -0.0305131041
_diffrn_orient_matrix_UB_23 0.0000024384
_diffrn_orient_matrix_UB_31 0.0219942931
_diffrn_orient_matrix_UB_32 0.0516063317
_diffrn_orient_matrix_UB_33 -0.0000754009
_diffrn_radiation_monochromator synchrotron
_diffrn_radiation_probe x-ray
_diffrn_radiation_type synchrotron
_diffrn_radiation_wavelength 0.3185
_diffrn_reflns_av_R_equivalents 0.0180
_diffrn_reflns_av_unetI/netI 0.0293
_diffrn_reflns_Laue_measured_fraction_full 0.349
_diffrn_reflns_Laue_measured_fraction_max 0.349
_diffrn_reflns_limit_h_max 8
_diffrn_reflns_limit_h_min -8
_diffrn_reflns_limit_k_max 6
_diffrn_reflns_limit_k_min -6
_diffrn_reflns_limit_l_max 16
_diffrn_reflns_limit_l_min -4
_diffrn_reflns_number 564
_diffrn_reflns_point_group_measured_fraction_full 0.286
_diffrn_reflns_point_group_measured_fraction_max 0.286
_diffrn_reflns_theta_full 10.923
_diffrn_reflns_theta_max 10.923
_diffrn_reflns_theta_min 2.128
_diffrn_source synchrotron
_exptl_absorpt_coefficient_mu 0.678
_exptl_absorpt_correction_T_max 1.00000
_exptl_absorpt_correction_T_min 0.52547
_exptl_absorpt_correction_type multi-scan
_exptl_absorpt_process_details
;
CrysAlisPro 1.171.38.46 (Rigaku Oxford Diffraction, 2015)
Empirical absorption correction using spherical harmonics,
 implemented in SCALE3 ABSPACK scaling algorithm.
;
_exptl_crystal_colour colourless
_exptl_crystal_colour_primary colourless
_exptl_crystal_density_diffrn 1.765
_exptl_crystal_description plate
_exptl_crystal_F_000 560
_exptl_crystal_size_max 0.082
_exptl_crystal_size_mid 0.071
_exptl_crystal_size_min 0.021
_refine_diff_density_max 0.409
_refine_diff_density_min -0.305
_refine_diff_density_rms 0.085
_refine_ls_abs_structure_details
;
 Flack x determined using 140 quotients [(I+)-(I-)]/[(I+)+(I-)]
 (Parsons, Flack and Wagner, Acta Cryst. B69 (2013) 249-259).
;
_refine_ls_abs_structure_Flack 0.61(5)
_refine_ls_extinction_method none
_refine_ls_goodness_of_fit_ref 1.092
_refine_ls_hydrogen_treatment constr
_refine_ls_matrix_type full
_refine_ls_number_parameters 61
_refine_ls_number_reflns 512
_refine_ls_number_restraints 7
_refine_ls_restrained_S_all 1.089
_refine_ls_R_factor_all 0.0669
_refine_ls_R_factor_gt 0.0630
_refine_ls_shift/su_max 0.000
_refine_ls_shift/su_mean 0.000
_refine_ls_structure_factor_coef Fsqd
_refine_ls_weighting_details 'w=1/[\s^2^(Fo^2^)+(0.1132P)^2^+4.3167P] where P=(Fo^2^+2Fc^2^)/3'
_refine_ls_weighting_scheme calc
_refine_ls_wR_factor_gt 0.1612
_refine_ls_wR_factor_ref 0.1697
_reflns_Friedel_coverage 0.467
_reflns_Friedel_fraction_full 0.206
_reflns_Friedel_fraction_max 0.206
_reflns_number_gt 480
_reflns_number_total 512
_reflns_threshold_expression 'I > 2\s(I)'
_cod_data_source_file c8dt01765d2.cif
_cod_data_source_block GlyTyr_152GPa
_cod_depositor_comments 'Adding full bibliography for 7046340--7046346.cif.'
_cod_database_code 7046343
_shelx_shelxl_version_number 2014/7
_shelx_space_group_comment
;
The symmetry employed for this shelxl refinement is uniquely defined
by the following loop, which should always be used as a source of
symmetry information in preference to the above space-group names.
They are only intended as comments.
;
_shelx_estimated_absorpt_t_max 0.986
_shelx_estimated_absorpt_t_min 0.947
_reflns_odcompleteness_completeness 17.33
_reflns_odcompleteness_iscentric 1
_reflns_odcompleteness_theta 10.93
_olex2_refinement_description
;
1. Fixed Uiso
 At 1.2 times of:
  All C(H) groups, All C(H,H) groups, All N(H) groups, All N(H,H) groups
 At 1.5 times of:
  All O(H) groups
2. Uiso/Uaniso restraints and constraints
Uanis(Zn1) \\sim Ueq: with sigma of 0.01 and sigma for terminal atoms of 0.02
Uiso(C7) = Uiso(C8) = Uiso(C9) = Uiso(C4) = Uiso(C5) = Uiso(C6) = Uiso(C3) =
Uiso(C1) = Uiso(C2) = Uiso(C10) = Uiso(C11)
Uiso(O4) = Uiso(O3) = Uiso(O1) = Uiso(O2)
Uiso(N1) = Uiso(N2)
3.a Ternary CH refined with riding coordinates:
 C1(H1A)
3.b Secondary CH2 refined with riding coordinates:
 N2(H2A,H2B), C11(H11A,H11B), C3(H3A,H3B)
3.c Aromatic/amide H refined with riding coordinates:
 N1(H1), C9(H9), C8(H8), C6(H6), C5(H5)
3.d Idealised tetrahedral OH refined as rotating group:
 O4(H4)
;
_olex2_submission_special_instructions 'No special instructions were received'
_oxdiff_exptl_absorpt_empirical_details
;
Empirical correction (ABSPACK) includes:
- Absorption correction using spherical harmonics
- Frame scaling
- Detector area scaling
;
_oxdiff_exptl_absorpt_empirical_full_max 1.544
_oxdiff_exptl_absorpt_empirical_full_min 0.686

loop_
_space_group_symop_operation_xyz
'x, y, z'
'-x, y, -z'
'x+1/2, y+1/2, z+1/2'
'-x+1/2, y+1/2, -z+1/2'

loop_
_atom_site_label
_atom_site_type_symbol
_atom_site_fract_x
_atom_site_fract_y
_atom_site_fract_z
_atom_site_U_iso_or_equiv
_atom_site_adp_type
_atom_site_occupancy
_atom_site_site_symmetry_order
_atom_site_calc_flag
_atom_site_refinement_flags_posn
_atom_site_refinement_flags_adp
_atom_site_refinement_flags_occupancy
Zn1 Zn 0.0000 0.1695(2) 0.5000 0.037(3) Uani 1 2 d S TU P
O1 O 0.1767(14) 0.428(2) 0.5349(16) 0.0405(17) Uiso 1 1 d . . .
O2 O 0.288(2) 0.068(3) 0.5675(18) 0.0405(17) Uiso 1 1 d . . .
O3 O 0.7938(16) 0.484(2) 0.5942(16) 0.0405(17) Uiso 1 1 d . . .
O4 O 0.6791(15) 0.591(2) 0.8505(16) 0.0405(17) Uiso 1 1 d . . .
H4 H 0.7419 0.7191 0.8539 0.061 Uiso 1 1 calc GR . .
N2 N 0.9161(14) 0.924(2) 0.5519(16) 0.030(2) Uiso 1 1 d . . .
H2A H 0.9779 0.7806 0.5504 0.036 Uiso 1 1 calc R . .
H2B H 0.9485 0.9875 0.5832 0.036 Uiso 1 1 calc R . .
N1 N 0.5028(13) 0.640(3) 0.5870(14) 0.030(2) Uiso 1 1 d . . .
H1 H 0.4344 0.7685 0.5781 0.036 Uiso 1 1 calc R . .
C2 C 0.285(3) 0.294(4) 0.568(3) 0.0365(14) Uiso 1 1 d . . .
C10 C 0.6778(17) 0.652(4) 0.5787(18) 0.0365(14) Uiso 1 1 d . . .
C4 C 0.406(2) 0.543(3) 0.702(2) 0.0365(14) Uiso 1 1 d . . .
C11 C 0.720(2) 0.864(3) 0.546(2) 0.0365(14) Uiso 1 1 d . . .
H11A H 0.6779 0.8218 0.5101 0.044 Uiso 1 1 calc R . .
H11B H 0.6528 1.0117 0.5541 0.044 Uiso 1 1 calc R . .
C1 C 0.418(2) 0.429(3) 0.610(2) 0.0365(14) Uiso 1 1 d . . .
H1A H 0.5124 0.3113 0.6255 0.044 Uiso 1 1 calc R . .
C7 C 0.590(2) 0.583(3) 0.805(2) 0.0365(14) Uiso 1 1 d . . .
C9 C 0.399(2) 0.354(3) 0.738(2) 0.0365(14) Uiso 1 1 d . . .
H9 H 0.3278 0.2123 0.7283 0.044 Uiso 1 1 calc R . .
C3 C 0.298(2) 0.517(3) 0.651(2) 0.0365(14) Uiso 1 1 d . . .
H3A H 0.2420 0.6782 0.6404 0.044 Uiso 1 1 calc R . .
H3B H 0.2002 0.3967 0.6525 0.044 Uiso 1 1 calc R . .
C8 C 0.489(2) 0.370(3) 0.785(2) 0.0365(14) Uiso 1 1 d . . .
H8 H 0.4859 0.2307 0.8059 0.044 Uiso 1 1 calc R . .
C6 C 0.607(2) 0.772(4) 0.766(2) 0.0365(14) Uiso 1 1 d . . .
H6 H 0.6818 0.9113 0.7741 0.044 Uiso 1 1 calc R . .
C5 C 0.517(2) 0.750(3) 0.717(2) 0.0365(14) Uiso 1 1 d . . .
H5 H 0.5290 0.8773 0.6937 0.044 Uiso 1 1 calc R . .

loop_
_atom_site_aniso_label
_atom_site_aniso_U_11
_atom_site_aniso_U_22
_atom_site_aniso_U_33
_atom_site_aniso_U_23
_atom_site_aniso_U_13
_atom_site_aniso_U_12
Zn1 0.0270(10) 0.0278(11) 0.054(9) 0.000 0.0000(14) 0.000

loop_
_atom_type_symbol
_atom_type_description
_atom_type_scat_dispersion_real
_atom_type_scat_dispersion_imag
_atom_type_scat_source
C C 0.0015 0.0009 'International Tables Vol C Tables 4.2.6.8 and 6.1.1.4'
H H 0.0000 0.0000 'International Tables Vol C Tables 4.2.6.8 and 6.1.1.4'
N N 0.0030 0.0019 'International Tables Vol C Tables 4.2.6.8 and 6.1.1.4'
O O 0.0056 0.0036 'International Tables Vol C Tables 4.2.6.8 and 6.1.1.4'
Zn Zn 0.3242 0.9375 'International Tables Vol C Tables 4.2.6.8 and 6.1.1.4'

loop_
_geom_angle_atom_site_label_1
_geom_angle_atom_site_label_2
_geom_angle_atom_site_label_3
_geom_angle
_geom_angle_site_symmetry_1
_geom_angle_site_symmetry_3
O1 Zn1 O1 94.1(11) . 2_556
O1 Zn1 N2 120.0(8) . 2_646
O1 Zn1 N2 120.0(8) 2_556 1_445
O1 Zn1 N2 111.6(14) 2_556 2_646
O1 Zn1 N2 111.6(14) . 1_445
N2 Zn1 N2 100.8(15) 2_646 1_445
C2 O1 Zn1 102.9(14) . .
C7 O4 H4 109.5 . .
Zn1 N2 H2A 108.0 1_665 .
Zn1 N2 H2B 108.0 1_665 .
H2A N2 H2B 107.3 . .
C11 N2 Zn1 117(2) . 1_665
C11 N2 H2A 108.0 . .
C11 N2 H2B 108.0 . .
C10 N1 H1 117.0 . .
C10 N1 C1 126.0(18) . .
C1 N1 H1 117.0 . .
O1 C2 C1 119.2(18) . .
O2 C2 O1 123(6) . .
O2 C2 C1 117(5) . .
O3 C10 N1 122(3) . .
O3 C10 C11 122.5(19) . .
N1 C10 C11 115(2) . .
C9 C4 C3 119(2) . .
C9 C4 C5 117(4) . .
C5 C4 C3 124(4) . .
N2 C11 C10 113(2) . .
N2 C11 H11A 109.0 . .
N2 C11 H11B 109.0 . .
C10 C11 H11A 109.0 . .
C10 C11 H11B 109.0 . .
H11A C11 H11B 107.8 . .
N1 C1 C2 109(4) . .
N1 C1 H1A 109.9 . .
N1 C1 C3 112(2) . .
C2 C1 H1A 109.9 . .
C2 C1 C3 106(2) . .
C3 C1 H1A 109.9 . .
O4 C7 C8 123(4) . .
O4 C7 C6 124(2) . .
C8 C7 C6 112(5) . .
C4 C9 H9 118.9 . .
C8 C9 C4 122(2) . .
C8 C9 H9 118.9 . .
C4 C3 C1 112.1(18) . .
C4 C3 H3A 109.2 . .
C4 C3 H3B 109.2 . .
C1 C3 H3A 109.2 . .
C1 C3 H3B 109.2 . .
H3A C3 H3B 107.9 . .
C7 C8 H8 117.6 . .
C9 C8 C7 125(4) . .
C9 C8 H8 117.6 . .
C7 C6 H6 119.1 . .
C5 C6 C7 122(3) . .
C5 C6 H6 119.1 . .
C4 C5 H5 119.0 . .
C6 C5 C4 122(4) . .
C6 C5 H5 119.0 . .

loop_
_geom_bond_atom_site_label_1
_geom_bond_atom_site_label_2
_geom_bond_distance
_geom_bond_site_symmetry_2
Zn1 O1 2.015(19) .
Zn1 O1 2.015(19) 2_556
Zn1 N2 2.05(3) 2_646
Zn1 N2 2.05(3) 1_445
O1 C2 1.30(6) .
O2 C2 1.206(19) .
O3 C10 1.26(3) .
O4 H4 0.8200 .
O4 C7 1.28(8) .
N2 Zn1 2.05(3) 1_665
N2 H2A 0.8900 .
N2 H2B 0.8900 .
N2 C11 1.461(17) .
N1 H1 0.8600 .
N1 C10 1.34(2) .
N1 C1 1.46(4) .
C2 C1 1.54(7) .
C10 C11 1.48(5) .
C4 C9 1.39(6) .
C4 C3 1.46(8) .
C4 C5 1.39(3) .
C11 H11A 0.9700 .
C11 H11B 0.9700 .
C1 H1A 0.9800 .
C1 C3 1.56(6) .
C7 C8 1.41(4) .
C7 C6 1.46(7) .
C9 H9 0.9300 .
C9 C8 1.32(8) .
C3 H3A 0.9700 .
C3 H3B 0.9700 .
C8 H8 0.9300 .
C6 H6 0.9300 .
C6 C5 1.35(9) .
C5 H5 0.9300 .
